data_7120756
loop_
_publ_author_name
'Huang, Bo'
'Zeng, Linwei'
'Shen, Yangyong'
'Cui, Sunliang'

_publ_section_title
;
 Nickel-Catalyzed Acetamidation and Lactamization of Arylboronic Acids
;
_journal_name_full 'Chem. Commun.'
_journal_paper_doi 10.1039/C7CC07055A
_journal_year 2017
_chemical_formula_moiety 'C16 H17 N O3 S2'
_chemical_formula_sum 'C16 H17 N O3 S2'
_chemical_formula_weight 335.42
_space_group_crystal_system monoclinic
_space_group_IT_number 14
_space_group_name_Hall '-P 2ybc'
_space_group_name_H-M_alt 'P 1 21/c 1'
_symmetry_space_group_name_Hall '-P 2ybc'
_symmetry_space_group_name_H-M 'P 1 21/c 1'
_atom_sites_solution_hydrogens geom
_audit_creation_date 2017-07-07
_audit_creation_method
;
Olex2 1.2
(compiled 2017.03.28 svn.r3405 for OlexSys, GUI svn.r5337)
;
_audit_update_record
;
2017-07-07 deposited with the CCDC.
2017-10-09 downloaded from the CCDC.
;
_cell_angle_alpha 90
_cell_angle_beta 96.337(11)
_cell_angle_gamma 90
_cell_formula_units_Z 4
_cell_length_a 10.5885(10)
_cell_length_b 6.0938(5)
_cell_length_c 25.337(3)
_cell_measurement_reflns_used 2459
_cell_measurement_temperature 293(2)
_cell_measurement_theta_max 29.2844
_cell_measurement_theta_min 3.2249
_cell_volume 1624.9(3)
_computing_cell_refinement
;
CrysAlisPro, Agilent Technologies,
Version 1.171.35.11 (release 16-05-2011 CrysAlis171 .NET)
(compiled May 16 2011,17:55:39)
;
_computing_data_collection
;
CrysAlisPro, Agilent Technologies,
Version 1.171.35.11 (release 16-05-2011 CrysAlis171 .NET)
(compiled May 16 2011,17:55:39)
;
_computing_data_reduction
;
CrysAlisPro, Agilent Technologies,
Version 1.171.35.11 (release 16-05-2011 CrysAlis171 .NET)
(compiled May 16 2011,17:55:39)
;
_computing_molecular_graphics 'Olex2 (Dolomanov et al., 2009)'
_computing_publication_material 'Olex2 (Dolomanov et al., 2009)'
_computing_structure_refinement 'ShelXL (Sheldrick, 2015)'
_diffrn_ambient_temperature 293.15
_diffrn_detector_area_resol_mean 10.3592
_diffrn_measured_fraction_theta_full 0.998
_diffrn_measured_fraction_theta_max 0.941
_diffrn_measurement_details
;
#__ type_ start__ end____ width___ exp.time_
  1 omega  -68.00  -14.00   1.0000    4.0000
omega____ theta____ kappa____ phi______ frames
    -      -11.6246  123.0000  -92.0000 54

#__ type_ start__ end____ width___ exp.time_
  2 omega  -73.00    6.00   1.0000    4.0000
omega____ theta____ kappa____ phi______ frames
    -      -11.6246  -38.0000  -90.0000 79

#__ type_ start__ end____ width___ exp.time_
  3 omega  -90.00  -64.00   1.0000    4.0000
omega____ theta____ kappa____ phi______ frames
    -      -11.6246  156.0000  121.0000 26

#__ type_ start__ end____ width___ exp.time_
  4 omega  -73.00   10.00   1.0000    4.0000
omega____ theta____ kappa____ phi______ frames
    -      -11.6246  -38.0000   30.0000 83

#__ type_ start__ end____ width___ exp.time_
  5 omega  -24.00   64.00   1.0000    4.0000
omega____ theta____ kappa____ phi______ frames
    -      -11.6246   38.0000   90.0000 88

#__ type_ start__ end____ width___ exp.time_
  6 omega  -29.00   63.00   1.0000    4.0000
omega____ theta____ kappa____ phi______ frames
    -      -11.6246   38.0000 -150.0000 92

#__ type_ start__ end____ width___ exp.time_
  7 omega  -75.00   16.00   1.0000    4.0000
omega____ theta____ kappa____ phi______ frames
    -      -11.6246  -77.0000 -180.0000 91

#__ type_ start__ end____ width___ exp.time_
  8 omega  -11.00   55.00   1.0000    4.0000
omega____ theta____ kappa____ phi______ frames
    -      -11.6246   38.0000    0.0000 66

#__ type_ start__ end____ width___ exp.time_
  9 omega   49.00   74.00   1.0000    4.0000
omega____ theta____ kappa____ phi______ frames
    -       11.9371 -133.0000  127.0000 25
;
_diffrn_measurement_device_type 'Xcalibur, Atlas, Gemini ultra'
_diffrn_measurement_method '\w scans'
_diffrn_orient_matrix_UB_11 -0.0279751000
_diffrn_orient_matrix_UB_12 0.0094223000
_diffrn_orient_matrix_UB_13 -0.0266697000
_diffrn_orient_matrix_UB_21 -0.0582895000
_diffrn_orient_matrix_UB_22 0.0318785000
_diffrn_orient_matrix_UB_23 0.0090689000
_diffrn_orient_matrix_UB_31 0.0190333000
_diffrn_orient_matrix_UB_32 0.1115424000
_diffrn_orient_matrix_UB_33 -0.0003454000
_diffrn_radiation_monochromator graphite
_diffrn_radiation_type MoK\a
_diffrn_radiation_wavelength 0.71073
_diffrn_reflns_av_unetI/netI 0.0319
_diffrn_reflns_Laue_measured_fraction_full 0.998
_diffrn_reflns_Laue_measured_fraction_max 0.941
_diffrn_reflns_limit_h_max 14
_diffrn_reflns_limit_h_min -14
_diffrn_reflns_limit_k_max 8
_diffrn_reflns_limit_k_min -8
_diffrn_reflns_limit_l_max 34
_diffrn_reflns_limit_l_min -33
_diffrn_reflns_number 4847
_diffrn_reflns_point_group_measured_fraction_full 0.998
_diffrn_reflns_point_group_measured_fraction_max 0.941
_diffrn_reflns_theta_full 25.242
_diffrn_reflns_theta_max 29.469
_diffrn_reflns_theta_min 3.236
_diffrn_source 'Enhance (Mo) X-ray Source'
_exptl_absorpt_coefficient_mu 0.339
_exptl_absorpt_correction_T_max 1.00000
_exptl_absorpt_correction_T_min 0.89023
_exptl_absorpt_correction_type multi-scan
_exptl_absorpt_process_details
;
CrysAlisPro, Agilent Technologies,
Version 1.171.35.11 (release 16-05-2011 CrysAlis171 .NET)
(compiled May 16 2011,17:55:39)
Empirical absorption correction using spherical harmonics,
 implemented in SCALE3 ABSPACK scaling algorithm.
;
_exptl_crystal_colour colourless
_exptl_crystal_colour_primary colourless
_exptl_crystal_density_diffrn 1.371
_exptl_crystal_description block
_exptl_crystal_F_000 704
_exptl_crystal_size_max 0.49
_exptl_crystal_size_mid 0.4
_exptl_crystal_size_min 0.36
_refine_diff_density_max 2.206
_refine_diff_density_min -0.415
_refine_diff_density_rms 0.124
_refine_ls_extinction_method none
_refine_ls_goodness_of_fit_ref 1.412
_refine_ls_hydrogen_treatment constr
_refine_ls_matrix_type full
_refine_ls_number_parameters 210
_refine_ls_number_reflns 4847
_refine_ls_number_restraints 0
_refine_ls_restrained_S_all 1.412
_refine_ls_R_factor_all 0.1819
_refine_ls_R_factor_gt 0.1510
_refine_ls_shift/su_max 0.000
_refine_ls_shift/su_mean 0.000
_refine_ls_structure_factor_coef Fsqd
_refine_ls_weighting_details 'w=1/[\s^2^(Fo^2^)+(0.2000P)^2^] where P=(Fo^2^+2Fc^2^)/3'
_refine_ls_weighting_scheme calc
_refine_ls_wR_factor_gt 0.3539
_refine_ls_wR_factor_ref 0.3724
_reflns_Friedel_coverage 0.000
_reflns_number_gt 3203
_reflns_number_total 4847
_reflns_threshold_expression 'I > 2\s(I)'
_cod_data_source_file c7cc07055a2.cif
_cod_data_source_block 170704_hb_7_50d_twin1_hklf4_pl
_cod_database_code 7120756
_shelx_shelxl_version_number 2016/6
_chemical_oxdiff_formula 'c h n o s'
_shelx_space_group_comment
;
The symmetry employed for this shelxl refinement is uniquely defined
by the following loop, which should always be used as a source of
symmetry information in preference to the above space-group names.
They are only intended as comments.
;
_shelx_estimated_absorpt_t_max 0.888
_shelx_estimated_absorpt_t_min 0.852
_olex2_refinement_description
;
1. Fixed Uiso
 At 1.2 times of:
  All C(H) groups, All C(H,H) groups
 At 1.5 times of:
  All C(H,H,H) groups
2. Others
 Sof(H10A)=Sof(C12A)=Sof(H12C)=Sof(H12D)=1-FVAR(1)
 Sof(H10)=Sof(C12)=Sof(H12A)=Sof(H12B)=FVAR(1)
3.a Ternary CH refined with riding coordinates:
 C10(H10), C10(H10A)
3.b Secondary CH2 refined with riding coordinates:
 C11(H11A,H11B), C9(H9A,H9B), C12(H12A,H12B), C12A(H12C,H12D)
3.c Aromatic/amide H refined with riding coordinates:
 C1(H1), C4(H4), C15(H15), C2(H2), C5(H5), C16(H16), C14(H14)
3.d Idealised Me refined as rotating group:
 C7(H7A,H7B,H7C)
;
_olex2_submission_special_instructions 'No special instructions were received'

loop_
_space_group_symop_operation_xyz
'x, y, z'
'-x, y+1/2, -z+1/2'
'-x, -y, -z'
'x, -y-1/2, z-1/2'

loop_
_atom_site_label
_atom_site_type_symbol
_atom_site_fract_x
_atom_site_fract_y
_atom_site_fract_z
_atom_site_U_iso_or_equiv
_atom_site_adp_type
_atom_site_occupancy
_atom_site_site_symmetry_order
_atom_site_calc_flag
_atom_site_refinement_flags_posn
_atom_site_refinement_flags_occupancy
_atom_site_disorder_assembly
_atom_site_disorder_group
S1 S 0.44057(16) 0.4978(3) 0.09240(7) 0.0573(5) Uani 1 1 d . . . .
S2 S -0.0686(3) 1.0411(6) -0.15793(16) 0.1457(15) Uani 1 1 d . . . .
O2 O 0.5580(4) 0.6007(8) 0.0847(2) 0.0718(14) Uani 1 1 d . . . .
O1 O 0.4313(5) 0.2688(7) 0.0884(2) 0.0821(16) Uani 1 1 d . . . .
O3 O 0.1637(5) 0.4059(10) 0.0643(2) 0.103(2) Uani 1 1 d . . . .
N1 N 0.3356(5) 0.6080(8) 0.0479(2) 0.0576(13) Uani 1 1 d . . . .
C1 C 0.3153(6) 0.4448(9) 0.1796(3) 0.0561(15) Uani 1 1 d . . . .
H1 H 0.288500 0.309981 0.165230 0.067 Uiso 1 1 calc R . . .
C6 C 0.3932(5) 0.5776(9) 0.1529(2) 0.0474(13) Uani 1 1 d . . . .
C10 C 0.2447(8) 0.832(2) -0.0215(4) 0.117(4) Uani 1 1 d . . . .
H10 H 0.260031 0.734568 -0.050891 0.140 Uiso 0.63(3) 1 calc R P A 1
H10A H 0.223846 0.977555 -0.008554 0.140 Uiso 0.37(3) 1 calc R P A 2
C8 C 0.2069(7) 0.5556(13) 0.0419(3) 0.074(2) Uani 1 1 d . . . .
C4 C 0.3910(7) 0.8423(11) 0.2220(3) 0.0661(18) Uani 1 1 d . . . .
H4 H 0.416640 0.977268 0.236641 0.079 Uiso 1 1 calc R . . .
C13 C 0.1309(7) 1.0456(14) -0.0955(3) 0.085(2) Uani 1 1 d . . . .
C15 C 0.0269(6) 1.2715(12) -0.1637(4) 0.088(3) Uani 1 1 d . . . .
H15 H 0.013575 1.388441 -0.187219 0.105 Uiso 1 1 calc R . . .
C3 C 0.3159(8) 0.7118(13) 0.2482(3) 0.0720(19) Uani 1 1 d . . . .
C11 C 0.3631(6) 0.8081(11) 0.0183(3) 0.0617(16) Uani 1 1 d . . . .
H11A H 0.438759 0.789834 0.000403 0.074 Uiso 1 1 calc R . . .
H11B H 0.374028 0.934323 0.041716 0.074 Uiso 1 1 calc R . . .
C9 C 0.1396(7) 0.7171(18) 0.0054(4) 0.108(4) Uani 1 1 d . . . .
H9A H 0.093720 0.821921 0.024928 0.130 Uiso 1 1 calc R . . .
H9B H 0.079936 0.644408 -0.020681 0.130 Uiso 1 1 calc R . . .
C2 C 0.2782(7) 0.5104(12) 0.2262(3) 0.0687(17) Uani 1 1 d . . . .
H2 H 0.226480 0.419253 0.243919 0.082 Uiso 1 1 calc R . . .
C5 C 0.4309(6) 0.7807(9) 0.1742(3) 0.0574(16) Uani 1 1 d . . . .
H5 H 0.481983 0.873188 0.156492 0.069 Uiso 1 1 calc R . . .
C12 C 0.2233(19) 1.038(3) -0.0450(8) 0.095(8) Uani 0.63(3) 1 d . P A 1
H12A H 0.304242 1.096452 -0.053094 0.114 Uiso 0.63(3) 1 calc R P A 1
H12B H 0.191724 1.135641 -0.019128 0.114 Uiso 0.63(3) 1 calc R P A 1
C16 C 0.0253(8) 0.9258(16) -0.1111(4) 0.104(3) Uani 1 1 d . . . .
H16 H 0.008471 0.790580 -0.096330 0.125 Uiso 1 1 calc R . . .
C14 C 0.1298(9) 1.2368(13) -0.1237(4) 0.091(3) Uani 1 1 d . . . .
H14 H 0.194086 1.340312 -0.117000 0.109 Uiso 1 1 calc R . . .
C7 C 0.2713(10) 0.7821(18) 0.3009(4) 0.111(3) Uani 1 1 d . . . .
H7A H 0.308414 0.687589 0.328690 0.166 Uiso 1 1 calc GR . . .
H7B H 0.180414 0.772141 0.298534 0.166 Uiso 1 1 calc GR . . .
H7C H 0.297166 0.930763 0.308528 0.166 Uiso 1 1 calc GR . . .
C12A C 0.2512(17) 0.894(5) -0.0657(8) 0.062(8) Uani 0.37(3) 1 d . P A 2
H12C H 0.260433 0.765932 -0.087672 0.074 Uiso 0.37(3) 1 calc R P A 2
H12D H 0.328520 0.979308 -0.065576 0.074 Uiso 0.37(3) 1 calc R P A 2

loop_
_atom_site_aniso_label
_atom_site_aniso_U_11
_atom_site_aniso_U_22
_atom_site_aniso_U_33
_atom_site_aniso_U_23
_atom_site_aniso_U_13
_atom_site_aniso_U_12
S1 0.0562(9) 0.0518(8) 0.0644(9) -0.0027(7) 0.0095(8) -0.0023(7)
S2 0.0834(18) 0.162(3) 0.179(3) 0.081(2) -0.039(2) -0.0310(18)
O2 0.042(2) 0.087(3) 0.086(3) 0.004(3) 0.009(2) 0.000(2)
O1 0.108(4) 0.053(3) 0.088(4) -0.013(2) 0.020(3) 0.006(3)
O3 0.077(4) 0.132(5) 0.096(4) 0.036(4) 0.000(3) -0.059(4)
N1 0.051(3) 0.064(3) 0.058(3) 0.003(3) 0.003(2) -0.022(2)
C1 0.056(3) 0.045(3) 0.065(4) -0.002(3) -0.004(3) -0.011(3)
C6 0.047(3) 0.040(3) 0.055(3) 0.001(2) 0.002(3) -0.003(2)
C10 0.053(5) 0.165(9) 0.127(8) 0.087(8) -0.011(5) -0.020(5)
C8 0.057(4) 0.106(5) 0.056(4) 0.011(4) 0.002(3) -0.038(4)
C4 0.066(4) 0.064(4) 0.065(4) -0.017(3) -0.007(4) 0.004(3)
C13 0.056(4) 0.106(6) 0.088(5) 0.045(5) -0.009(4) -0.017(4)
C15 0.038(3) 0.078(4) 0.138(7) 0.047(5) -0.028(4) -0.013(3)
C3 0.075(5) 0.088(5) 0.050(3) -0.015(3) -0.005(4) 0.012(4)
C11 0.056(4) 0.074(4) 0.055(4) 0.010(3) 0.001(3) -0.018(3)
C9 0.066(5) 0.160(9) 0.095(6) 0.062(6) -0.007(5) -0.047(6)
C2 0.057(4) 0.078(4) 0.071(4) 0.004(4) 0.010(3) 0.002(4)
C5 0.063(4) 0.046(3) 0.061(4) 0.002(3) -0.004(3) -0.006(3)
C12 0.093(11) 0.087(12) 0.097(12) 0.036(10) -0.026(10) -0.047(10)
C16 0.066(5) 0.113(6) 0.128(8) 0.067(6) -0.008(5) -0.024(5)
C14 0.102(6) 0.077(5) 0.093(6) 0.020(4) -0.001(5) -0.025(5)
C7 0.117(8) 0.140(8) 0.076(6) -0.039(6) 0.016(6) 0.008(7)
C12A 0.047(9) 0.091(19) 0.046(10) 0.008(10) 0.004(7) 0.015(10)

loop_
_atom_type_symbol
_atom_type_description
_atom_type_scat_dispersion_real
_atom_type_scat_dispersion_imag
_atom_type_scat_source
C C 0.0033 0.0016 'International Tables Vol C Tables 4.2.6.8 and 6.1.1.4'
H H 0.0000 0.0000 'International Tables Vol C Tables 4.2.6.8 and 6.1.1.4'
N N 0.0061 0.0033 'International Tables Vol C Tables 4.2.6.8 and 6.1.1.4'
O O 0.0106 0.0060 'International Tables Vol C Tables 4.2.6.8 and 6.1.1.4'
S S 0.1246 0.1234 'International Tables Vol C Tables 4.2.6.8 and 6.1.1.4'

loop_
_geom_angle_atom_site_label_1
_geom_angle_atom_site_label_2
_geom_angle_atom_site_label_3
_geom_angle
O2 S1 N1 105.1(3)
O2 S1 C6 109.9(3)
O1 S1 O2 118.9(3)
O1 S1 N1 108.7(3)
O1 S1 C6 108.6(3)
N1 S1 C6 104.7(3)
C16 S2 C15 95.5(4)
C8 N1 S1 124.3(5)
C8 N1 C11 112.3(5)
C11 N1 S1 122.1(4)
C6 C1 H1 119.9
C2 C1 H1 119.9
C2 C1 C6 120.1(6)
C1 C6 S1 120.9(5)
C1 C6 C5 119.5(6)
C5 C6 S1 119.6(5)
C11 C10 H10 104.6
C11 C10 H10A 93.7
C11 C10 C9 104.3(6)
C9 C10 H10 104.6
C9 C10 H10A 93.7
C12 C10 H10 104.6
C12 C10 C11 116.6(9)
C12 C10 C9 120.5(13)
C12A C10 H10A 93.7
C12A C10 C11 121.5(12)
C12A C10 C9 133.0(14)
O3 C8 N1 123.1(7)
O3 C8 C9 128.5(7)
N1 C8 C9 108.3(6)
C3 C4 H4 119.1
C3 C4 C5 121.7(6)
C5 C4 H4 119.1
C16 C13 C12 131.4(8)
C16 C13 C14 110.3(8)
C16 C13 C12A 113.2(12)
C14 C13 C12 115.6(8)
C14 C13 C12A 131.7(11)
S2 C15 H15 128.4
C14 C15 S2 103.1(5)
C14 C15 H15 128.4
C4 C3 C2 118.8(7)
C4 C3 C7 121.4(7)
C2 C3 C7 119.8(8)
N1 C11 C10 102.7(5)
N1 C11 H11A 111.2
N1 C11 H11B 111.2
C10 C11 H11A 111.2
C10 C11 H11B 111.2
H11A C11 H11B 109.1
C10 C9 H9A 110.8
C10 C9 H9B 110.8
C8 C9 C10 104.9(6)
C8 C9 H9A 110.8
C8 C9 H9B 110.8
H9A C9 H9B 108.8
C1 C2 C3 121.1(7)
C1 C2 H2 119.4
C3 C2 H2 119.4
C6 C5 H5 120.6
C4 C5 C6 118.7(6)
C4 C5 H5 120.6
C10 C12 C13 116.2(14)
C10 C12 H12A 108.2
C10 C12 H12B 108.2
C13 C12 H12A 108.2
C13 C12 H12B 108.2
H12A C12 H12B 107.4
S2 C16 H16 123.2
C13 C16 S2 113.5(6)
C13 C16 H16 123.2
C13 C14 C15 117.5(7)
C13 C14 H14 121.2
C15 C14 H14 121.2
C3 C7 H7A 109.5
C3 C7 H7B 109.5
C3 C7 H7C 109.5
H7A C7 H7B 109.5
H7A C7 H7C 109.5
H7B C7 H7C 109.5
C10 C12A C13 118.5(16)
C10 C12A H12C 107.7
C10 C12A H12D 107.7
C13 C12A H12C 107.7
C13 C12A H12D 107.7
H12C C12A H12D 107.1

loop_
_geom_bond_atom_site_label_1
_geom_bond_atom_site_label_2
_geom_bond_distance
S1 O2 1.425(5)
S1 O1 1.402(5)
S1 N1 1.638(6)
S1 C6 1.735(6)
S2 C15 1.745(7)
S2 C16 1.622(9)
O3 C8 1.192(8)
N1 C8 1.391(8)
N1 C11 1.476(8)
C1 H1 0.9300
C1 C6 1.384(9)
C1 C2 1.346(9)
C6 C5 1.390(8)
C10 H10 0.9800
C10 H10A 0.9800
C10 C11 1.527(10)
C10 C9 1.535(10)
C10 C12 1.401(19)
C10 C12A 1.19(2)
C8 C9 1.478(11)
C4 H4 0.9300
C4 C3 1.350(10)
C4 C5 1.379(9)
C13 C12 1.522(15)
C13 C16 1.357(11)
C13 C14 1.367(10)
C13 C12A 1.68(2)
C15 H15 0.9300
C15 C14 1.419(11)
C3 C2 1.389(10)
C3 C7 1.524(10)
C11 H11A 0.9700
C11 H11B 0.9700
C9 H9A 0.9700
C9 H9B 0.9700
C2 H2 0.9300
C5 H5 0.9300
C12 H12A 0.9700
C12 H12B 0.9700
C16 H16 0.9300
C14 H14 0.9300
C7 H7A 0.9600
C7 H7B 0.9600
C7 H7C 0.9600
C12A H12C 0.9700
C12A H12D 0.9700

loop_
_geom_torsion_atom_site_label_1
_geom_torsion_atom_site_label_2
_geom_torsion_atom_site_label_3
_geom_torsion_atom_site_label_4
_geom_torsion
S1 N1 C8 O3 -9.6(12)
S1 N1 C8 C9 169.1(6)
S1 N1 C11 C10 174.4(7)
S1 C6 C5 C4 179.2(5)
S2 C15 C14 C13 2.9(11)
O2 S1 N1 C8 -179.3(6)
O2 S1 N1 C11 -13.5(6)
O2 S1 C6 C1 -154.1(5)
O2 S1 C6 C5 27.8(6)
O1 S1 N1 C8 52.4(7)
O1 S1 N1 C11 -141.8(5)
O1 S1 C6 C1 -22.6(6)
O1 S1 C6 C5 159.4(5)
O3 C8 C9 C10 -166.3(10)
N1 S1 C6 C1 93.5(5)
N1 S1 C6 C5 -84.6(5)
N1 C8 C9 C10 15.1(11)
C1 C6 C5 C4 1.2(9)
C6 S1 N1 C8 -63.5(7)
C6 S1 N1 C11 102.3(5)
C6 C1 C2 C3 0.6(11)
C8 N1 C11 C10 -18.3(9)
C4 C3 C2 C1 -0.1(11)
C15 S2 C16 C13 1.1(10)
C3 C4 C5 C6 -0.6(10)
C11 N1 C8 O3 -176.6(8)
C11 N1 C8 C9 2.1(9)
C11 C10 C9 C8 -25.8(12)
C11 C10 C12 C13 162.3(13)
C11 C10 C12A C13 -146.4(15)
C9 C10 C11 N1 26.3(11)
C9 C10 C12 C13 -70(3)
C9 C10 C12A C13 49(4)
C2 C1 C6 S1 -179.2(5)
C2 C1 C6 C5 -1.2(9)
C5 C4 C3 C2 0.1(11)
C5 C4 C3 C7 -179.5(7)
C12 C10 C11 N1 161.7(16)
C12 C10 C9 C8 -159.1(14)
C12 C13 C16 S2 160.5(18)
C12 C13 C14 C15 -165.9(15)
C16 S2 C15 C14 -2.1(8)
C16 C13 C12 C10 33(3)
C16 C13 C14 C15 -2.3(13)
C16 C13 C12A C10 -75(3)
C14 C13 C12 C10 -167.5(15)
C14 C13 C16 S2 0.4(12)
C14 C13 C12A C10 133(2)
C7 C3 C2 C1 179.5(7)
C12A C10 C11 N1 -142(2)
C12A C10 C9 C8 141(3)
C12A C13 C16 S2 -158.0(10)
C12A C13 C14 C15 150.7(15)

loop_
_diffrn_oxdiff_twin_id
_diffrn_oxdiff_twin_ratio
_diffrn_oxdiff_twin_reflns_isolated
_diffrn_oxdiff_twin_reflns_overlapped
1 0.6183 896 24673
2 0.3817 885 24673
